data_7056848
loop_
_publ_author_name
'Kumar, A. Sudheer'
'Sasidharan, Nimesh'
'Ganguly, Rakesh'
'Leow, Dasheng'
'Hng, Huey Hoon'

_publ_section_title
;
 3-Amino-1,2,4(4H)-oxadiazol-5-one (AOD) and its nitrogen-rich salts: a
 class of insensitive energetic materials
;
_journal_issue 3
_journal_name_full 'New Journal of Chemistry'
_journal_page_first 1840
_journal_paper_doi 10.1039/C7NJ03950F
_journal_volume 42
_journal_year 2018
_chemical_absolute_configuration unk
_chemical_formula_sum 'C2 H7 N5 O2'
_chemical_formula_weight 133.13
_chemical_melting_point 324
_chemical_name_common AOD-HY
_chemical_name_systematic AOD-Hydrazinium
_space_group_crystal_system orthorhombic
_space_group_IT_number 33
_space_group_name_Hall 'P 2c -2n'
_space_group_name_H-M_alt 'P n a 21'
_symmetry_space_group_name_Hall 'P 2c -2n'
_symmetry_space_group_name_H-M 'P n a 21'
_atom_sites_solution_hydrogens mixed
_audit_update_record
;
2017-07-13 deposited with the CCDC.
2017-12-27 downloaded from the CCDC.
;
_cell_angle_alpha 90
_cell_angle_beta 90
_cell_angle_gamma 90
_cell_formula_units_Z 4
_cell_length_a 13.3609(4)
_cell_length_b 10.8742(4)
_cell_length_c 3.70460(10)
_cell_measurement_reflns_used 5095
_cell_measurement_temperature 100.(2)
_cell_measurement_theta_max 27.0649
_cell_measurement_theta_min 2.4149
_cell_volume 538.24(3)
_computing_cell_refinement 'SAINT V8.38A (Bruker AXS Inc., 2017)'
_computing_data_collection 'APEX3 (Bruker AXS Inc., 2017)'
_computing_data_reduction 'SAINT V8.38A (Bruker AXS Inc., 2017)'
_computing_publication_material 'APEX3 (Bruker AXS Inc., 2017)'
_computing_structure_refinement 'SHELXL-2016/6 (Sheldrick, 2016)'
_computing_structure_solution 'XS, VERSION 2013/1'
_diffrn_ambient_temperature 100.(2)
_diffrn_detector_area_resol_mean 7.4074
_diffrn_measured_fraction_theta_full 0.993
_diffrn_measured_fraction_theta_max 0.993
_diffrn_measurement_device_type 'Photon II CPADs detector'
_diffrn_measurement_method 'phi and omega scans'
_diffrn_radiation_monochromator 'Multilayer Mirror'
_diffrn_radiation_type MoK\a
_diffrn_radiation_wavelength 0.71073
_diffrn_reflns_av_R_equivalents 0.0644
_diffrn_reflns_av_unetI/netI 0.0304
_diffrn_reflns_limit_h_max 17
_diffrn_reflns_limit_h_min -17
_diffrn_reflns_limit_k_max 13
_diffrn_reflns_limit_k_min -13
_diffrn_reflns_limit_l_max 4
_diffrn_reflns_limit_l_min -4
_diffrn_reflns_number 11594
_diffrn_reflns_theta_full 27.09
_diffrn_reflns_theta_max 27.09
_diffrn_reflns_theta_min 2.42
_diffrn_source 'Incoatec microfocus source'
_diffrn_source_type 'Bruker D8 Quest'
_exptl_absorpt_coefficient_mu 0.141
_exptl_absorpt_correction_T_max 0.99
_exptl_absorpt_correction_T_min 0.76
_exptl_absorpt_correction_type multi-scan
_exptl_absorpt_process_details
;
SADABS-2016/2 - Bruker AXS area detector scaling and absorption correction
;
_exptl_crystal_colour colourless
_exptl_crystal_density_diffrn 1.643
_exptl_crystal_density_method 'not measured'
_exptl_crystal_description plate
_exptl_crystal_F_000 280
_exptl_crystal_preparation 'Energetic Properties'
_exptl_crystal_recrystallization_method 'Re-crystallisation from solvent: Hot Methanol'
_exptl_crystal_size_max 0.100
_exptl_crystal_size_mid 0.080
_exptl_crystal_size_min 0.040
_refine_diff_density_max 0.154
_refine_diff_density_min -0.220
_refine_ls_abs_structure_details
;

Flack x determined using 467 quotients [(I+)-(I-)]/[(I+)+(I-)]
(Parsons, Flack and Wagner, Acta Cryst. B69 (2013) 249-259).
;
_refine_ls_abs_structure_Flack -0.6(10)
_refine_ls_extinction_method none
_refine_ls_goodness_of_fit_ref 1.079
_refine_ls_hydrogen_treatment mixed
_refine_ls_matrix_type full
_refine_ls_number_parameters 95
_refine_ls_number_reflns 1180
_refine_ls_number_restraints 5
_refine_ls_restrained_S_all 1.077
_refine_ls_R_factor_all 0.0320
_refine_ls_R_factor_gt 0.0296
_refine_ls_shift/su_max 0.001
_refine_ls_shift/su_mean 0.000
_refine_ls_structure_factor_coef Fsqd
_refine_ls_weighting_details 'w=1/[\s^2^(Fo^2^)+(0.0415P)^2^+0.1002P] where P=(Fo^2^+2Fc^2^)/3'
_refine_ls_weighting_scheme calc
_refine_ls_wR_factor_gt 0.0712
_refine_ls_wR_factor_ref 0.0730
_reflns_number_gt 1121
_reflns_number_total 1180
_reflns_threshold_expression 'I > 2\s(I)'
_cod_data_source_file c7nj03950f2.cif
_cod_data_source_block hhh18m
_cod_depositor_comments
;
The following automatic conversions were performed:

'_exptl_absorpt_correction_type' value 'Multi-Scan' changed to
'multi-scan' according to
/home/data/users/saulius/crontab/automatic-downloads/rss-feeds/RSC/lib/dictionaries/cif_core.dic
dictionary named 'cif_core.dic' version 2.4.2 from 2011-04-26.

Automatic conversion script
Id: cif_fix_values 4973 2017-02-22 13:04:09Z antanas 

 Adding full bibliography for 7056845--7056848.cif.
;
_cod_database_code 7056848

loop_
_space_group_symop_operation_xyz
'x, y, z'
'-x, -y, z+1/2'
'x+1/2, -y+1/2, z'
'-x+1/2, y+1/2, z+1/2'

loop_
_atom_site_type_symbol
_atom_site_label
_atom_site_fract_x
_atom_site_fract_y
_atom_site_fract_z
_atom_site_U_iso_or_equiv
_atom_site_adp_type
_atom_site_calc_flag
_atom_site_refinement_flags_adp
_atom_site_refinement_flags_posn
_atom_site_occupancy
C C1 0.22679(14) -0.06059(17) 0.0350(5) 0.0115(4) Uani d . . 1
C C2 0.35079(14) 0.03785(17) 0.2523(6) 0.0103(4) Uani d . . 1
N N1 0.25605(12) 0.05307(14) 0.1257(5) 0.0117(4) Uani d . . 1
N N2 0.38562(13) -0.07616(15) 0.2439(5) 0.0126(4) Uani d . . 1
N N3 0.40764(12) 0.13302(15) 0.3684(6) 0.0139(4) Uani d . D 1
H H3N 0.3742(18) 0.202(2) 0.410(9) 0.021 Uiso d U D 1
H H4N 0.4596(17) 0.116(2) 0.515(7) 0.021 Uiso d U D 1
N N4 0.08925(12) 0.20312(14) 0.1513(5) 0.0106(3) Uani d . . 1
H H4A 0.089234 0.284962 0.100052 0.016 Uiso calc U R 1
H H4B 0.153262 0.174546 0.150403 0.016 Uiso calc U R 1
H H4C 0.06165 0.190687 0.372871 0.016 Uiso calc U R 1
N N5 0.03124(12) 0.13804(15) -0.1188(5) 0.0123(4) Uani d . D 1
H H1N -0.0329(15) 0.145(2) -0.059(8) 0.018 Uiso d U D 1
H H2N 0.0539(18) 0.0597(19) -0.103(8) 0.018 Uiso d U D 1
O O1 0.30137(10) -0.14395(12) 0.0962(4) 0.0128(3) Uani d . . 1
O O2 0.14548(10) -0.09692(13) -0.0874(5) 0.0150(3) Uani d . . 1

loop_
_atom_site_aniso_label
_atom_site_aniso_U_11
_atom_site_aniso_U_22
_atom_site_aniso_U_33
_atom_site_aniso_U_12
_atom_site_aniso_U_13
_atom_site_aniso_U_23
C1 0.0126(9) 0.0107(8) 0.0113(9) 0.0012(7) 0.0015(8) 0.0000(7)
C2 0.0102(8) 0.0106(9) 0.0101(8) 0.0001(7) 0.0023(7) 0.0012(8)
N1 0.0107(8) 0.0099(7) 0.0145(7) 0.0006(6) 0.0004(7) -0.0009(7)
N2 0.0109(7) 0.0104(7) 0.0166(8) -0.0004(6) -0.0018(7) -0.0014(7)
N3 0.0123(8) 0.0098(8) 0.0195(9) -0.0001(6) -0.0025(8) -0.0011(7)
N4 0.0115(7) 0.0105(7) 0.0099(8) -0.0001(6) -0.0013(6) -0.0008(7)
N5 0.0126(7) 0.0120(8) 0.0122(8) -0.0025(6) -0.0025(7) -0.0014(7)
O1 0.0120(6) 0.0099(6) 0.0166(8) -0.0001(5) -0.0013(6) -0.0010(6)
O2 0.0126(6) 0.0129(7) 0.0195(7) -0.0025(5) -0.0016(6) -0.0018(6)

loop_
_atom_type_symbol
_atom_type_description
_atom_type_scat_dispersion_real
_atom_type_scat_dispersion_imag
_atom_type_scat_source
C C 0.0033 0.0016 'International Tables Vol C Tables 4.2.6.8 and 6.1.1.4'
H H 0.0000 0.0000 'International Tables Vol C Tables 4.2.6.8 and 6.1.1.4'
N N 0.0061 0.0033 'International Tables Vol C Tables 4.2.6.8 and 6.1.1.4'
O O 0.0106 0.0060 'International Tables Vol C Tables 4.2.6.8 and 6.1.1.4'

loop_
_geom_angle_atom_site_label_1
_geom_angle_atom_site_label_2
_geom_angle_atom_site_label_3
_geom_angle
O2 C1 N1 129.84(18)
O2 C1 O1 119.19(17)
N1 C1 O1 110.97(16)
N2 C2 N3 121.73(17)
N2 C2 N1 115.64(17)
N3 C2 N1 122.60(17)
C1 N1 C2 104.24(15)
C2 N2 O1 102.22(15)
C1 O1 N2 106.92(13)

loop_
_geom_bond_atom_site_label_1
_geom_bond_atom_site_label_2
_geom_bond_distance
C1 O2 1.242(2)
C1 N1 1.339(2)
C1 O1 1.366(2)
C2 N2 1.325(2)
C2 N3 1.354(3)
C2 N1 1.360(3)
N2 O1 1.452(2)
N4 N5 1.450(2)
